data_2230730
loop_
_publ_author_name
'Fun, Hoong-Kun'
'Loh, Wan-Sin'
'Garudachari, B.'
'Isloor, Arun M.'
'Satyanarayan, M. N.'

_publ_section_title
;
 2-(4-Chlorophenyl)-2-oxoethyl 3-(trifluoromethyl)benzoate
;
_journal_coeditor_code IS2720
_journal_issue 7
_journal_name_full 'Acta Crystallographica Section E'
_journal_page_first o1597
_journal_paper_doi 10.1107/S1600536811020629
_journal_volume 67
_journal_year 2011
_chemical_formula_iupac 'C16 H10 Cl F3 O3'
_chemical_formula_moiety 'C16 H10 Cl F3 O3'
_chemical_formula_sum 'C16 H10 Cl F3 O3'
_chemical_formula_weight 342.69
_chemical_name_systematic
;
2-(4-Chlorophenyl)-2-oxoethyl 3-(trifluoromethyl)benzoate
;
_space_group_IT_number 14
_symmetry_cell_setting monoclinic
_symmetry_space_group_name_Hall '-P 2ybc'
_symmetry_space_group_name_H-M 'P 1 21/c 1'
_atom_sites_solution_hydrogens geom
_atom_sites_solution_primary direct
_atom_sites_solution_secondary difmap
_audit_creation_method SHELXL-97
_cell_angle_alpha 90.00
_cell_angle_beta 101.4440(10)
_cell_angle_gamma 90.00
_cell_formula_units_Z 4
_cell_length_a 14.3036(7)
_cell_length_b 12.1335(6)
_cell_length_c 8.5464(4)
_cell_measurement_reflns_used 3750
_cell_measurement_temperature 100.00(10)
_cell_measurement_theta_max 29.94
_cell_measurement_theta_min 2.91
_cell_volume 1453.76(12)
_computing_cell_refinement 'SAINT (Bruker, 2009)'
_computing_data_collection 'APEX2 (Bruker, 2009)'
_computing_data_reduction 'SAINT (Bruker, 2009)'
_computing_molecular_graphics 'SHELXTL (Sheldrick, 2008)'
_computing_publication_material
;
SHELXTL (Sheldrick, 2008) and PLATON (Spek, 2009)
;
_computing_structure_refinement 'SHELXTL (Sheldrick, 2008)'
_computing_structure_solution 'SHELXTL (Sheldrick, 2008)'
_diffrn_ambient_temperature 100.00(10)
_diffrn_measured_fraction_theta_full 0.987
_diffrn_measured_fraction_theta_max 0.987
_diffrn_measurement_device_type
;
Bruker SMART APEXII CCD area-detector
;
_diffrn_measurement_method '\f and \w'
_diffrn_radiation_monochromator graphite
_diffrn_radiation_source 'fine-focus sealed tube'
_diffrn_radiation_type MoK\a
_diffrn_radiation_wavelength 0.71073
_diffrn_reflns_av_R_equivalents 0.0457
_diffrn_reflns_av_sigmaI/netI 0.0415
_diffrn_reflns_limit_h_max 19
_diffrn_reflns_limit_h_min -19
_diffrn_reflns_limit_k_max 16
_diffrn_reflns_limit_k_min -10
_diffrn_reflns_limit_l_max 11
_diffrn_reflns_limit_l_min -11
_diffrn_reflns_number 15629
_diffrn_reflns_theta_full 29.00
_diffrn_reflns_theta_max 29.00
_diffrn_reflns_theta_min 1.45
_diffrn_standards_number 0
_exptl_absorpt_coefficient_mu 0.308
_exptl_absorpt_correction_T_max 0.9663
_exptl_absorpt_correction_T_min 0.9192
_exptl_absorpt_correction_type multi-scan
_exptl_absorpt_process_details '(<i>SADABS</i>; Bruker, 2009)'
_exptl_crystal_colour colourless
_exptl_crystal_density_diffrn 1.566
_exptl_crystal_density_method 'not measured'
_exptl_crystal_description block
_exptl_crystal_F_000 696
_exptl_crystal_size_max 0.28
_exptl_crystal_size_mid 0.16
_exptl_crystal_size_min 0.11
_refine_diff_density_max 0.522
_refine_diff_density_min -0.326
_refine_ls_extinction_method none
_refine_ls_goodness_of_fit_ref 1.042
_refine_ls_hydrogen_treatment constr
_refine_ls_matrix_type full
_refine_ls_number_parameters 208
_refine_ls_number_reflns 3822
_refine_ls_number_restraints 0
_refine_ls_restrained_S_all 1.042
_refine_ls_R_factor_all 0.0668
_refine_ls_R_factor_gt 0.0483
_refine_ls_shift/su_max 0.001
_refine_ls_shift/su_mean 0.000
_refine_ls_structure_factor_coef Fsqd
_refine_ls_weighting_details 'calc w=1/[\s^2^(Fo^2^)+(0.0486P)^2^+1.0347P] where P=(Fo^2^+2Fc^2^)/3'
_refine_ls_weighting_scheme calc
_refine_ls_wR_factor_gt 0.1080
_refine_ls_wR_factor_ref 0.1210
_reflns_number_gt 2963
_reflns_number_total 3822
_reflns_threshold_expression I>2\s(I)
_cod_data_source_file is2720.cif
_cod_data_source_block I
_cod_original_sg_symbol_H-M 'P 21/c'
_cod_database_code 2230730
_cod_database_fobs_code 2230730

loop_
_symmetry_equiv_pos_as_xyz
'x, y, z'
'-x, y+1/2, -z+1/2'
'-x, -y, -z'
'x, -y-1/2, z-1/2'

loop_
_atom_site_type_symbol
_atom_site_label
_atom_site_fract_x
_atom_site_fract_y
_atom_site_fract_z
_atom_site_U_iso_or_equiv
_atom_site_adp_type
_atom_site_calc_flag
_atom_site_refinement_flags
_atom_site_occupancy
_atom_site_symmetry_multiplicity
_atom_site_disorder_assembly
_atom_site_disorder_group
Cl Cl1 0.22643(4) 0.86068(4) 1.07291(6) 0.02896(14) Uani d . 1 1 . .
F F1 0.92991(14) 0.87892(13) 0.01853(17) 0.0580(5) Uani d . 1 1 . .
F F2 1.04777(11) 0.85923(17) 0.2147(2) 0.0727(6) Uani d . 1 1 . .
F F3 0.93614(10) 0.73951(11) 0.17107(16) 0.0371(3) Uani d . 1 1 . .
O O1 0.53911(10) 1.07226(11) 0.66621(15) 0.0222(3) Uani d . 1 1 . .
O O2 0.66428(9) 0.93394(11) 0.59360(15) 0.0214(3) Uani d . 1 1 . .
O O3 0.69311(10) 0.76708(11) 0.49795(17) 0.0260(3) Uani d . 1 1 . .
C C1 0.43295(14) 0.83441(15) 0.8232(2) 0.0202(4) Uani d . 1 1 . .
H H1A 0.4678 0.7774 0.7845 0.024 Uiso calc R 1 1 . .
C C2 0.36390(14) 0.80774(16) 0.9092(2) 0.0225(4) Uani d . 1 1 . .
H H2A 0.3509 0.7329 0.9297 0.027 Uiso calc R 1 1 . .
C C3 0.31378(14) 0.89225(16) 0.9650(2) 0.0207(4) Uani d . 1 1 . .
C C4 0.33093(13) 1.00257(16) 0.9356(2) 0.0202(4) Uani d . 1 1 . .
H H4A 0.2957 1.0593 0.9742 0.024 Uiso calc R 1 1 . .
C C5 0.39992(13) 1.02787(15) 0.8495(2) 0.0191(4) Uani d . 1 1 . .
H H5A 0.4122 1.1028 0.8285 0.023 Uiso calc R 1 1 . .
C C6 0.45214(13) 0.94487(15) 0.7924(2) 0.0171(4) Uani d . 1 1 . .
C C7 0.52797(13) 0.97681(15) 0.7041(2) 0.0182(4) Uani d . 1 1 . .
C C8 0.59082(14) 0.88503(15) 0.6632(2) 0.0199(4) Uani d . 1 1 . .
H H8A 0.6195 0.8437 0.7609 0.024 Uiso calc R 1 1 . .
H H8B 0.5526 0.8332 0.5868 0.024 Uiso calc R 1 1 . .
C C9 0.71079(13) 0.86489(15) 0.5125(2) 0.0190(4) Uani d . 1 1 . .
C C10 0.78492(13) 0.92229(15) 0.4433(2) 0.0185(4) Uani d . 1 1 . .
C C11 0.80562(14) 1.03401(16) 0.4691(2) 0.0219(4) Uani d . 1 1 . .
H H11A 0.7732 1.0758 0.5358 0.026 Uiso calc R 1 1 . .
C C12 0.87340(15) 1.08395(17) 0.3975(3) 0.0276(4) Uani d . 1 1 . .
H H12A 0.8872 1.1601 0.4149 0.033 Uiso calc R 1 1 . .
C C13 0.92112(15) 1.02351(17) 0.3007(2) 0.0264(4) Uani d . 1 1 . .
H H13A 0.9673 1.0580 0.2511 0.032 Uiso calc R 1 1 . .
C C14 0.90109(14) 0.91177(17) 0.2764(2) 0.0228(4) Uani d . 1 1 . .
C C15 0.83340(13) 0.86101(16) 0.3467(2) 0.0198(4) Uani d . 1 1 . .
H H15A 0.8200 0.7848 0.3292 0.024 Uiso calc R 1 1 . .
C C16 0.95338(16) 0.84786(19) 0.1713(3) 0.0314(5) Uani d . 1 1 . .

loop_
_atom_site_aniso_label
_atom_site_aniso_U_11
_atom_site_aniso_U_22
_atom_site_aniso_U_33
_atom_site_aniso_U_12
_atom_site_aniso_U_13
_atom_site_aniso_U_23
Cl1 0.0281(3) 0.0281(3) 0.0351(3) -0.0017(2) 0.0170(2) 0.0031(2)
F1 0.1082(15) 0.0398(9) 0.0358(8) 0.0034(9) 0.0380(9) -0.0024(6)
F2 0.0272(8) 0.0992(15) 0.0989(14) -0.0158(8) 0.0301(8) -0.0676(12)
F3 0.0439(8) 0.0256(7) 0.0466(8) 0.0074(6) 0.0204(6) -0.0064(6)
O1 0.0289(7) 0.0134(6) 0.0255(6) -0.0011(5) 0.0082(6) 0.0029(5)
O2 0.0242(7) 0.0165(6) 0.0263(6) -0.0022(5) 0.0121(5) -0.0020(5)
O3 0.0311(8) 0.0137(6) 0.0362(8) -0.0031(6) 0.0140(6) -0.0030(6)
C1 0.0241(9) 0.0131(9) 0.0243(9) 0.0023(7) 0.0070(7) 0.0001(7)
C2 0.0257(10) 0.0162(9) 0.0272(9) 0.0001(7) 0.0088(8) 0.0023(7)
C3 0.0212(9) 0.0214(9) 0.0210(8) -0.0017(7) 0.0078(7) 0.0011(7)
C4 0.0214(9) 0.0167(9) 0.0219(8) 0.0035(7) 0.0030(7) -0.0010(7)
C5 0.0224(9) 0.0140(8) 0.0199(8) 0.0012(7) 0.0020(7) 0.0013(7)
C6 0.0200(9) 0.0140(8) 0.0175(7) -0.0005(7) 0.0039(6) 0.0007(7)
C7 0.0212(9) 0.0153(8) 0.0173(8) -0.0007(7) 0.0021(7) 0.0010(7)
C8 0.0232(9) 0.0152(9) 0.0225(8) -0.0007(7) 0.0074(7) 0.0011(7)
C9 0.0203(9) 0.0170(9) 0.0200(8) 0.0011(7) 0.0046(7) -0.0008(7)
C10 0.0186(9) 0.0156(9) 0.0214(8) 0.0003(7) 0.0038(7) 0.0018(7)
C11 0.0227(9) 0.0175(9) 0.0268(9) 0.0015(7) 0.0078(7) -0.0019(7)
C12 0.0265(10) 0.0168(10) 0.0413(11) -0.0027(8) 0.0112(9) -0.0028(8)
C13 0.0249(10) 0.0237(10) 0.0323(10) -0.0034(8) 0.0100(8) 0.0020(8)
C14 0.0210(9) 0.0238(10) 0.0246(9) 0.0010(8) 0.0068(7) -0.0039(8)
C15 0.0216(9) 0.0161(9) 0.0219(8) 0.0000(7) 0.0043(7) -0.0014(7)
C16 0.0298(11) 0.0325(12) 0.0356(11) -0.0061(9) 0.0155(9) -0.0119(9)

loop_
_atom_type_symbol
_atom_type_description
_atom_type_scat_dispersion_real
_atom_type_scat_dispersion_imag
_atom_type_scat_source
C C 0.0033 0.0016 'International Tables Vol C Tables 4.2.6.8 and 6.1.1.4'
H H 0.0000 0.0000 'International Tables Vol C Tables 4.2.6.8 and 6.1.1.4'
O O 0.0106 0.0060 'International Tables Vol C Tables 4.2.6.8 and 6.1.1.4'
F F 0.0171 0.0103 'International Tables Vol C Tables 4.2.6.8 and 6.1.1.4'
Cl Cl 0.1484 0.1585 'International Tables Vol C Tables 4.2.6.8 and 6.1.1.4'

loop_
_geom_angle_atom_site_label_1
_geom_angle_atom_site_label_2
_geom_angle_atom_site_label_3
_geom_angle_site_symmetry_1
_geom_angle_site_symmetry_3
_geom_angle
_geom_angle_publ_flag
C9 O2 C8 . . 115.72(14) ?
C2 C1 C6 . . 120.70(17) ?
C2 C1 H1A . . 119.6 ?
C6 C1 H1A . . 119.6 ?
C1 C2 C3 . . 118.83(18) ?
C1 C2 H2A . . 120.6 ?
C3 C2 H2A . . 120.6 ?
C2 C3 C4 . . 121.75(18) ?
C2 C3 Cl1 . . 119.64(15) ?
C4 C3 Cl1 . . 118.61(15) ?
C5 C4 C3 . . 118.75(17) ?
C5 C4 H4A . . 120.6 ?
C3 C4 H4A . . 120.6 ?
C4 C5 C6 . . 120.98(17) ?
C4 C5 H5A . . 119.5 ?
C6 C5 H5A . . 119.5 ?
C5 C6 C1 . . 118.99(17) ?
C5 C6 C7 . . 118.83(16) ?
C1 C6 C7 . . 122.16(16) ?
O1 C7 C6 . . 121.81(17) ?
O1 C7 C8 . . 121.41(17) ?
C6 C7 C8 . . 116.78(15) ?
O2 C8 C7 . . 107.97(14) ?
O2 C8 H8A . . 110.1 ?
C7 C8 H8A . . 110.1 ?
O2 C8 H8B . . 110.1 ?
C7 C8 H8B . . 110.1 ?
H8A C8 H8B . . 108.4 ?
O3 C9 O2 . . 123.20(17) ?
O3 C9 C10 . . 124.57(17) ?
O2 C9 C10 . . 112.22(16) ?
C15 C10 C11 . . 119.79(17) ?
C15 C10 C9 . . 117.65(17) ?
C11 C10 C9 . . 122.55(17) ?
C12 C11 C10 . . 120.03(18) ?
C12 C11 H11A . . 120.0 ?
C10 C11 H11A . . 120.0 ?
C13 C12 C11 . . 120.28(19) ?
C13 C12 H12A . . 119.9 ?
C11 C12 H12A . . 119.9 ?
C12 C13 C14 . . 119.61(19) ?
C12 C13 H13A . . 120.2 ?
C14 C13 H13A . . 120.2 ?
C15 C14 C13 . . 120.71(18) ?
C15 C14 C16 . . 120.48(19) ?
C13 C14 C16 . . 118.80(18) ?
C14 C15 C10 . . 119.58(18) ?
C14 C15 H15A . . 120.2 ?
C10 C15 H15A . . 120.2 ?
F2 C16 F1 . . 106.7(2) ?
F2 C16 F3 . . 106.1(2) ?
F1 C16 F3 . . 105.40(17) ?
F2 C16 C14 . . 112.24(17) ?
F1 C16 C14 . . 112.5(2) ?
F3 C16 C14 . . 113.35(18) ?

loop_
_geom_bond_atom_site_label_1
_geom_bond_atom_site_label_2
_geom_bond_site_symmetry_2
_geom_bond_distance
_geom_bond_publ_flag
Cl1 C3 . 1.7364(19) ?
F1 C16 . 1.336(3) ?
F2 C16 . 1.335(3) ?
F3 C16 . 1.338(3) ?
O1 C7 . 1.222(2) ?
O2 C9 . 1.344(2) ?
O2 C8 . 1.435(2) ?
O3 C9 . 1.215(2) ?
C1 C2 . 1.381(3) ?
C1 C6 . 1.403(3) ?
C1 H1A . 0.9500 ?
C2 C3 . 1.389(3) ?
C2 H2A . 0.9500 ?
C3 C4 . 1.393(3) ?
C4 C5 . 1.378(3) ?
C4 H4A . 0.9500 ?
C5 C6 . 1.398(3) ?
C5 H5A . 0.9500 ?
C6 C7 . 1.490(3) ?
C7 C8 . 1.515(3) ?
C8 H8A . 0.9900 ?
C8 H8B . 0.9900 ?
C9 C10 . 1.486(3) ?
C10 C15 . 1.394(3) ?
C10 C11 . 1.396(3) ?
C11 C12 . 1.385(3) ?
C11 H11A . 0.9500 ?
C12 C13 . 1.383(3) ?
C12 H12A . 0.9500 ?
C13 C14 . 1.393(3) ?
C13 H13A . 0.9500 ?
C14 C15 . 1.381(3) ?
C14 C16 . 1.495(3) ?
C15 H15A . 0.9500 ?

loop_
_geom_hbond_atom_site_label_D
_geom_hbond_atom_site_label_H
_geom_hbond_atom_site_label_A
_geom_hbond_site_symmetry_A
_geom_hbond_distance_DH
_geom_hbond_distance_HA
_geom_hbond_distance_DA
_geom_hbond_angle_DHA
_geom_hbond_publ_flag
C1 H1A O1 2_646 0.9500 2.5300 3.205(2) 128.00 yes
C4 H4A O3 2_656 0.9500 2.5300 3.289(2) 137.00 yes
C8 H8A O3 4_576 0.99 2.48 3.474(2) 177.4 yes

loop_
_geom_torsion_atom_site_label_1
_geom_torsion_atom_site_label_2
_geom_torsion_atom_site_label_3
_geom_torsion_atom_site_label_4
_geom_torsion_site_symmetry_1
_geom_torsion_site_symmetry_2
_geom_torsion_site_symmetry_3
_geom_torsion_site_symmetry_4
_geom_torsion
_geom_torsion_publ_flag
C6 C1 C2 C3 . . . . -0.1(3) ?
C1 C2 C3 C4 . . . . 0.5(3) ?
C1 C2 C3 Cl1 . . . . 179.84(15) ?
C2 C3 C4 C5 . . . . -0.4(3) ?
Cl1 C3 C4 C5 . . . . -179.73(14) ?
C3 C4 C5 C6 . . . . -0.1(3) ?
C4 C5 C6 C1 . . . . 0.4(3) ?
C4 C5 C6 C7 . . . . -178.17(16) ?
C2 C1 C6 C5 . . . . -0.3(3) ?
C2 C1 C6 C7 . . . . 178.24(17) ?
C5 C6 C7 O1 . . . . -7.6(2) ?
C1 C6 C7 O1 . . . . 173.85(17) ?
C5 C6 C7 C8 . . . . 172.43(16) ?
C1 C6 C7 C8 . . . . -6.1(2) ?
C9 O2 C8 C7 . . . . -163.11(14) ?
O1 C7 C8 O2 . . . . 5.7(2) ?
C6 C7 C8 O2 . . . . -174.34(14) ?
C8 O2 C9 O3 . . . . -0.2(3) ?
C8 O2 C9 C10 . . . . 179.50(14) ?
O3 C9 C10 C15 . . . . 4.2(3) ?
O2 C9 C10 C15 . . . . -175.47(15) ?
O3 C9 C10 C11 . . . . -177.10(18) ?
O2 C9 C10 C11 . . . . 3.2(2) ?
C15 C10 C11 C12 . . . . 0.7(3) ?
C9 C10 C11 C12 . . . . -178.00(18) ?
C10 C11 C12 C13 . . . . -0.2(3) ?
C11 C12 C13 C14 . . . . -0.4(3) ?
C12 C13 C14 C15 . . . . 0.7(3) ?
C12 C13 C14 C16 . . . . 179.9(2) ?
C13 C14 C15 C10 . . . . -0.2(3) ?
C16 C14 C15 C10 . . . . -179.49(17) ?
C11 C10 C15 C14 . . . . -0.4(3) ?
C9 C10 C15 C14 . . . . 178.31(16) ?
C15 C14 C16 F2 . . . . -128.0(2) ?
C13 C14 C16 F2 . . . . 52.7(3) ?
C15 C14 C16 F1 . . . . 111.7(2) ?
C13 C14 C16 F1 . . . . -67.6(2) ?
C15 C14 C16 F3 . . . . -7.8(3) ?
C13 C14 C16 F3 . . . . 172.98(18) ?

loop_
_cod_related_entry_id
_cod_related_entry_database
_cod_related_entry_code
1 ChemSpider 30656779
